data_4318063
loop_
_publ_author_name
'G. Westin'
'M. Moustiakimov'
'M. Kritikos'

_publ_section_title
;
 Synthesis, Characterization, and Properties of Three Europium
 2-Propoxides: [Eu4(OPri)10(HOPri)3]*2HOPri, Eu5O(OPri)13, and
 EuAl3(OPri)12
;
_journal_name_full 'Inorganic Chemistry'
_journal_page_first 3249
_journal_page_last 3258
_journal_paper_doi 10.1021/ic010745l
_journal_volume 41
_journal_year 2002
_chemical_formula_moiety 'C36 H84 Al3 Eu O12'
_chemical_formula_sum 'C36 H84 Al3 Eu O12'
_chemical_formula_weight 941.93
_chemical_name_systematic
;
 ?
;
_space_group_IT_number 4
_symmetry_cell_setting monoclinic
_symmetry_space_group_name_Hall 'P 2yb'
_symmetry_space_group_name_H-M 'P 1 21 1'
_atom_sites_solution_hydrogens geom
_atom_sites_solution_primary direct
_atom_sites_solution_secondary difmap
_audit_creation_method SHELXL-97
_cell_angle_alpha 90.00
_cell_angle_beta 90.0000(10)
_cell_angle_gamma 90.00
_cell_formula_units_Z 4
_cell_length_a 13.146(2)
_cell_length_b 22.738(2)
_cell_length_c 16.971(3)
_cell_measurement_reflns_used 5000
_cell_measurement_temperature 120(2)
_cell_measurement_theta_max 23
_cell_measurement_theta_min 2.9
_cell_volume 5072.9(13)
_computing_cell_refinement 'IPDS (STOE, 1996c)'
_computing_data_collection 'IPDS (STOE, 1996c)'
_computing_data_reduction 'IPDS (STOE, 1996c)'
_computing_molecular_graphics 'DIAMOND (Brandenburg, 1999)'
_computing_structure_refinement 'SHELXL-97 (Sheldrick, 1997)'
_computing_structure_solution 'SHELXS-97 (Sheldrick, 1990)'
_diffrn_ambient_temperature 120(2)
_diffrn_detector_area_resol_mean 6.67
_diffrn_measured_fraction_theta_full .838
_diffrn_measured_fraction_theta_max .838
_diffrn_measurement_device_type 'STOE IPDS'
_diffrn_measurement_method 'phi oscillation'
_diffrn_radiation_monochromator graphite
_diffrn_radiation_source 'fine-focus sealed tube'
_diffrn_radiation_type MoK\a
_diffrn_radiation_wavelength 0.71073
_diffrn_reflns_av_R_equivalents 0.0347
_diffrn_reflns_av_sigmaI/netI 0.0475
_diffrn_reflns_limit_h_max 15
_diffrn_reflns_limit_h_min -11
_diffrn_reflns_limit_k_max 25
_diffrn_reflns_limit_k_min -21
_diffrn_reflns_limit_l_max 19
_diffrn_reflns_limit_l_min -19
_diffrn_reflns_number 15455
_diffrn_reflns_theta_full 24.14
_diffrn_reflns_theta_max 24.14
_diffrn_reflns_theta_min 1.96
_exptl_absorpt_coefficient_mu 1.336
_exptl_absorpt_correction_T_max 0.7119
_exptl_absorpt_correction_T_min 0.6422
_exptl_absorpt_correction_type numerical
_exptl_absorpt_process_details 'X-SHAPE (STOE, 1996b), X-RED (STOE, 1996a)'
_exptl_crystal_colour colorless
_exptl_crystal_density_diffrn 1.233
_exptl_crystal_density_method 'not measured'
_exptl_crystal_description irregular
_exptl_crystal_F_000 1992
_exptl_crystal_size_max 0.5
_exptl_crystal_size_mid 0.4
_exptl_crystal_size_min 0.3
_refine_diff_density_max .454
_refine_diff_density_min -.877
_refine_diff_density_rms .088
_refine_ls_abs_structure_details 'Flack H D (1983), Acta Cryst. A39, 876-881'
_refine_ls_abs_structure_Flack -0.049(14)
_refine_ls_extinction_method none
_refine_ls_goodness_of_fit_ref 1.026
_refine_ls_hydrogen_treatment constr
_refine_ls_matrix_type full
_refine_ls_number_parameters 925
_refine_ls_number_reflns 10872
_refine_ls_number_restraints 7
_refine_ls_restrained_S_all 1.026
_refine_ls_R_factor_all 0.0364
_refine_ls_R_factor_gt 0.0336
_refine_ls_shift/su_max 0.002
_refine_ls_shift/su_mean 0.000
_refine_ls_structure_factor_coef Fsqd
_refine_ls_weighting_details 'calc w=1/[\s^2^(Fo^2^)+(0.0702P)^2^+0.0000P] where P=(Fo^2^+2Fc^2^)/3'
_refine_ls_weighting_scheme calc
_refine_ls_wR_factor_gt 0.0924
_refine_ls_wR_factor_ref 0.0953
_reflns_number_gt 10401
_reflns_number_total 10872
_reflns_threshold_expression >2sigma(I)
_cod_data_source_file ic010745l_2.cif
_cod_data_source_block eual3
_cod_original_cell_volume 5072.8(13)
_cod_original_sg_symbol_H-M 'P 21'
_cod_database_code 4318063

loop_
_symmetry_equiv_pos_as_xyz
'x, y, z'
'-x, y+1/2, -z'

loop_
_atom_site_label
_atom_site_type_symbol
_atom_site_fract_x
_atom_site_fract_y
_atom_site_fract_z
_atom_site_U_iso_or_equiv
_atom_site_adp_type
_atom_site_occupancy
_atom_site_symmetry_multiplicity
_atom_site_calc_flag
_atom_site_refinement_flags
_atom_site_disorder_assembly
_atom_site_disorder_group
Eu Eu 0.87727(4) 0.510492(19) 0.03372(3) 0.02008(12) Uani 1 1 d . . .
Al1 Al 0.7717(3) 0.63506(17) -0.0117(2) 0.0262(8) Uani 1 1 d . . .
Al2 Al 1.1142(3) 0.48620(17) -0.0041(2) 0.0291(8) Uani 1 1 d . . .
Al3 Al 0.7401(3) 0.41208(15) 0.12346(17) 0.0226(7) Uani 1 1 d . . .
O_1 O 0.8706(7) 0.6108(4) 0.0563(5) 0.032(2) Uani 1 1 d D A .
C_1 C 0.948(3) 0.636(3) 0.1074(19) 0.053(15) Uiso 0.33(4) 1 d PD A 1
H0_1 H 0.9764 0.6024 0.1373 0.064 Uiso 0.33(4) 1 calc PR A 1
C1_1 C 1.036(2) 0.6603(15) 0.061(2) 0.005(9) Uiso 0.33(4) 1 d PD A 1
H1A_1 H 1.0158 0.6965 0.0340 0.005 Uiso 0.33(4) 1 calc PR A 1
H1B_1 H 1.0579 0.6311 0.0219 0.005 Uiso 0.33(4) 1 calc PR A 1
H1C_1 H 1.0929 0.6688 0.0968 0.005 Uiso 0.33(4) 1 calc PR A 1
C2_1 C 0.907(4) 0.672(2) 0.1639(19) 0.041(12) Uiso 0.33(4) 1 d P A 1
H2A_1 H 0.9588 0.6994 0.1835 0.049 Uiso 0.33(4) 1 calc PR A 1
H2B_1 H 0.8810 0.6483 0.2076 0.049 Uiso 0.33(4) 1 calc PR A 1
H2C_1 H 0.8504 0.6949 0.1410 0.049 Uiso 0.33(4) 1 calc PR A 1
C_1 C 0.9287(15) 0.6593(10) 0.0876(12) 0.036(6) Uiso 0.67(4) 1 d PD A 2
H0A_1 H 0.8861 0.6957 0.0849 0.043 Uiso 0.67(4) 1 calc PR A 2
C1_1 C 1.0250(18) 0.6694(15) 0.0403(18) 0.052(8) Uiso 0.67(4) 1 d PD A 2
H1D_1 H 1.0519 0.6315 0.0222 0.062 Uiso 0.67(4) 1 calc PR A 2
H1E_1 H 1.0759 0.6889 0.0735 0.062 Uiso 0.67(4) 1 calc PR A 2
H1F_1 H 1.0097 0.6942 -0.0053 0.062 Uiso 0.67(4) 1 calc PR A 2
C2_1 C 0.9460(19) 0.6433(13) 0.1767(12) 0.043(7) Uiso 0.67(4) 1 d P A 2
H2D_1 H 0.8813 0.6461 0.2051 0.052 Uiso 0.67(4) 1 calc PR A 2
H2E_1 H 0.9951 0.6708 0.1998 0.052 Uiso 0.67(4) 1 calc PR A 2
H2F_1 H 0.9724 0.6031 0.1807 0.052 Uiso 0.67(4) 1 calc PR A 2
O_2 O 0.7547(5) 0.5601(3) -0.0405(5) 0.0224(15) Uani 1 1 d . A .
C_2 C 0.6688(9) 0.5352(6) -0.0847(6) 0.026(3) Uani 1 1 d . . .
H0_2 H 0.6906 0.4972 -0.1091 0.031 Uiso 1 1 calc R A .
C1_2 C 0.5820(9) 0.5233(5) -0.0282(7) 0.032(3) Uani 1 1 d . A .
H1A_2 H 0.6003 0.5376 0.0244 0.039 Uiso 1 1 calc R . .
H1B_2 H 0.5689 0.4809 -0.0260 0.039 Uiso 1 1 calc R . .
H1C_2 H 0.5208 0.5437 -0.0465 0.039 Uiso 1 1 calc R . .
C2_2 C 0.6391(10) 0.5769(6) -0.1485(7) 0.037(3) Uani 1 1 d . A .
H2A_2 H 0.6139 0.6135 -0.1250 0.045 Uiso 1 1 calc R . .
H2B_2 H 0.5856 0.5592 -0.1809 0.045 Uiso 1 1 calc R . .
H2C_2 H 0.6985 0.5855 -0.1815 0.045 Uiso 1 1 calc R . .
O_3 O 0.9991(6) 0.4986(4) -0.0628(4) 0.025(2) Uani 1 1 d . A .
C_3 C 1.0100(9) 0.5096(7) -0.1443(6) 0.031(3) Uani 1 1 d . . .
H0_3 H 1.0778 0.4942 -0.1613 0.037 Uiso 1 1 calc R A .
C1_3 C 0.9291(11) 0.4777(6) -0.1903(6) 0.039(3) Uani 1 1 d . A .
H1A_3 H 0.9255 0.4368 -0.1726 0.046 Uiso 1 1 calc R . .
H1B_3 H 0.9460 0.4788 -0.2465 0.046 Uiso 1 1 calc R . .
H1C_3 H 0.8632 0.4969 -0.1818 0.046 Uiso 1 1 calc R . .
C2_3 C 1.0075(13) 0.5755(7) -0.1606(8) 0.048(4) Uani 1 1 d . A .
H2A_3 H 0.9466 0.5926 -0.1364 0.058 Uiso 1 1 calc R . .
H2B_3 H 1.0058 0.5822 -0.2176 0.058 Uiso 1 1 calc R . .
H2C_3 H 1.0683 0.5940 -0.1382 0.058 Uiso 1 1 calc R . .
O_4 O 1.0388(7) 0.4875(4) 0.0832(4) 0.028(2) Uani 1 1 d . A .
C_4 C 1.0648(11) 0.4690(7) 0.1627(6) 0.042(4) Uani 1 1 d . . .
H0_4 H 1.0122 0.4846 0.1998 0.051 Uiso 1 1 calc R A .
C1_4 C 1.0649(12) 0.4032(7) 0.1679(8) 0.048(4) Uani 1 1 d . A .
H1A_4 H 0.9947 0.3890 0.1715 0.057 Uiso 1 1 calc R . .
H1B_4 H 1.1028 0.3909 0.2148 0.057 Uiso 1 1 calc R . .
H1C_4 H 1.0973 0.3868 0.1208 0.057 Uiso 1 1 calc R . .
C2_4 C 1.1664(12) 0.4945(9) 0.1850(8) 0.063(5) Uani 1 1 d . A .
H2A_4 H 1.2209 0.4700 0.1631 0.076 Uiso 1 1 calc R . .
H2B_4 H 1.1726 0.4956 0.2426 0.076 Uiso 1 1 calc R . .
H2C_4 H 1.1720 0.5345 0.1640 0.076 Uiso 1 1 calc R . .
O_5 O 0.7918(6) 0.4222(3) 0.0260(4) 0.0246(17) Uani 1 1 d . A .
C_5 C 0.7915(11) 0.3761(6) -0.0351(9) 0.040(3) Uani 1 1 d . . .
H0_5 H 0.7949 0.3967 -0.0871 0.047 Uiso 1 1 calc R A .
C1_5 C 0.8863(15) 0.3407(7) -0.0279(9) 0.061(4) Uani 1 1 d . A .
H1A_5 H 0.8823 0.3159 0.0192 0.073 Uiso 1 1 calc R . .
H1B_5 H 0.9449 0.3671 -0.0236 0.073 Uiso 1 1 calc R . .
H1C_5 H 0.8940 0.3158 -0.0747 0.073 Uiso 1 1 calc R . .
C2_5 C 0.6952(12) 0.3429(7) -0.0343(9) 0.060(5) Uani 1 1 d . A .
H2A_5 H 0.7080 0.3028 -0.0157 0.072 Uiso 1 1 calc R . .
H2B_5 H 0.6669 0.3415 -0.0877 0.072 Uiso 1 1 calc R . .
H2C_5 H 0.6467 0.3623 0.0010 0.072 Uiso 1 1 calc R . .
O_6 O 0.7961(6) 0.4819(4) 0.1487(4) 0.0206(17) Uani 1 1 d . A .
C_6 C 0.7721(9) 0.5163(6) 0.2170(6) 0.027(3) Uani 1 1 d . . .
H0_6 H 0.8308 0.5431 0.2275 0.032 Uiso 1 1 calc R A .
C1_6 C 0.6800(13) 0.5538(6) 0.2003(8) 0.044(4) Uani 1 1 d . A .
H1A_6 H 0.6920 0.5772 0.1527 0.053 Uiso 1 1 calc R . .
H1B_6 H 0.6676 0.5802 0.2450 0.053 Uiso 1 1 calc R . .
H1C_6 H 0.6205 0.5285 0.1923 0.053 Uiso 1 1 calc R . .
C2_6 C 0.7574(11) 0.4777(7) 0.2892(7) 0.041(3) Uani 1 1 d . A .
H2A_6 H 0.6853 0.4676 0.2947 0.049 Uiso 1 1 calc R . .
H2B_6 H 0.7802 0.4989 0.3363 0.049 Uiso 1 1 calc R . .
H2C_6 H 0.7974 0.4416 0.2833 0.049 Uiso 1 1 calc R . .
O_7 O 0.8285(7) 0.6792(5) -0.0781(5) 0.044(2) Uani 1 1 d . A .
C_7 C 0.8116(11) 0.7121(7) -0.1481(8) 0.046(3) Uani 1 1 d . . .
H0_7 H 0.7810 0.6855 -0.1886 0.055 Uiso 1 1 calc R A .
C1_7 C 0.9151(15) 0.7322(8) -0.1772(10) 0.073(6) Uani 1 1 d . A .
H1A_7 H 0.9491 0.7548 -0.1356 0.088 Uiso 1 1 calc R . .
H1B_7 H 0.9065 0.7571 -0.2239 0.088 Uiso 1 1 calc R . .
H1C_7 H 0.9565 0.6978 -0.1907 0.088 Uiso 1 1 calc R . .
C2_7 C 0.7427(15) 0.7634(8) -0.1366(8) 0.066(5) Uani 1 1 d . A .
H2A_7 H 0.6722 0.7496 -0.1328 0.079 Uiso 1 1 calc R . .
H2B_7 H 0.7493 0.7903 -0.1814 0.079 Uiso 1 1 calc R . .
H2C_7 H 0.7613 0.7840 -0.0879 0.079 Uiso 1 1 calc R . .
O_8 O 0.6637(7) 0.6590(4) 0.0320(6) 0.042(2) Uani 1 1 d . A .
C_8 C 0.6295(12) 0.7150(6) 0.0538(6) 0.041(3) Uani 1 1 d . . .
H0_8 H 0.6812 0.7447 0.0370 0.049 Uiso 1 1 calc R A .
C1_8 C 0.6200(19) 0.7170(8) 0.1430(8) 0.080(6) Uani 1 1 d . A .
H1A_8 H 0.6219 0.6769 0.1640 0.095 Uiso 1 1 calc R . .
H1B_8 H 0.5553 0.7356 0.1574 0.095 Uiso 1 1 calc R . .
H1C_8 H 0.6764 0.7398 0.1650 0.095 Uiso 1 1 calc R . .
C2_8 C 0.5301(14) 0.7296(8) 0.0156(9) 0.065(5) Uani 1 1 d . A .
H2A_8 H 0.5411 0.7379 -0.0404 0.078 Uiso 1 1 calc R . .
H2B_8 H 0.5005 0.7643 0.0411 0.078 Uiso 1 1 calc R . .
H2C_8 H 0.4835 0.6962 0.0211 0.078 Uiso 1 1 calc R . .
O_9 O 1.1697(8) 0.4197(4) -0.0163(5) 0.046(3) Uani 1 1 d . A .
C_9 C 1.228(3) 0.4072(18) -0.085(2) 0.046(9) Uiso 0.45(4) 1 d PD A 1
H0_9 H 1.2328 0.4417 -0.1218 0.056 Uiso 0.45(4) 1 calc PR A 1
C1_9 C 1.339(3) 0.3867(17) -0.0522(19) 0.052(11) Uiso 0.45(4) 1 d P A 1
H1A_9 H 1.3445 0.3965 0.0038 0.063 Uiso 0.45(4) 1 calc PR A 1
H1B_9 H 1.3928 0.4071 -0.0816 0.063 Uiso 0.45(4) 1 calc PR A 1
H1C_9 H 1.3467 0.3441 -0.0591 0.063 Uiso 0.45(4) 1 calc PR A 1
C2_9 C 1.173(4) 0.3559(19) -0.121(3) 0.072(13) Uiso 0.45(4) 1 d PD A 1
H2A_9 H 1.1861 0.3205 -0.0901 0.086 Uiso 0.45(4) 1 calc PR A 1
H2B_9 H 1.1974 0.3498 -0.1753 0.086 Uiso 0.45(4) 1 calc PR A 1
H2C_9 H 1.0999 0.3640 -0.1222 0.086 Uiso 0.45(4) 1 calc PR A 1
C_9 C 1.223(2) 0.3783(13) -0.0630(14) 0.041(8) Uiso 0.55(4) 1 d PD A 2
H0A_9 H 1.2699 0.3569 -0.0269 0.050 Uiso 0.55(4) 1 calc PR A 2
C1_9 C 1.287(3) 0.4093(16) -0.120(2) 0.062(10) Uiso 0.55(4) 1 d P A 2
H1D_9 H 1.2499 0.4437 -0.1401 0.074 Uiso 0.55(4) 1 calc PR A 2
H1E_9 H 1.3029 0.3828 -0.1638 0.074 Uiso 0.55(4) 1 calc PR A 2
H1F_9 H 1.3495 0.4220 -0.0943 0.074 Uiso 0.55(4) 1 calc PR A 2
C2_9 C 1.152(2) 0.3323(14) -0.0985(18) 0.059(9) Uiso 0.55(4) 1 d PD A 2
H2D_9 H 1.1096 0.3154 -0.0570 0.071 Uiso 0.55(4) 1 calc PR A 2
H2E_9 H 1.1930 0.3011 -0.1229 0.071 Uiso 0.55(4) 1 calc PR A 2
H2F_9 H 1.1091 0.3507 -0.1385 0.071 Uiso 0.55(4) 1 calc PR A 2
O_10 O 1.1885(7) 0.5473(4) -0.0143(6) 0.049(3) Uani 1 1 d . A .
C_10 C 1.2952(18) 0.5555(13) -0.0142(16) 0.027(7) Uiso 0.62(7) 1 d P A 1
H0_10 H 1.3288 0.5161 -0.0135 0.032 Uiso 0.62(7) 1 calc PR A 1
C1_10 C 1.320(3) 0.5864(17) -0.094(2) 0.058(10) Uiso 0.62(7) 1 d P A 1
H1A_10 H 1.3127 0.5581 -0.1375 0.069 Uiso 0.62(7) 1 calc PR A 1
H1B_10 H 1.3904 0.6010 -0.0932 0.069 Uiso 0.62(7) 1 calc PR A 1
H1C_10 H 1.2734 0.6194 -0.1024 0.069 Uiso 0.62(7) 1 calc PR A 1
C2_10 C 1.331(2) 0.5907(13) 0.0588(18) 0.046(9) Uiso 0.62(7) 1 d P A 1
H2A_10 H 1.2969 0.6290 0.0598 0.055 Uiso 0.62(7) 1 calc PR A 1
H2B_10 H 1.4048 0.5965 0.0561 0.055 Uiso 0.62(7) 1 calc PR A 1
H2C_10 H 1.3141 0.5688 0.1068 0.055 Uiso 0.62(7) 1 calc PR A 1
C_10 C 1.287(3) 0.565(2) -0.033(3) 0.037(12) Uiso 0.38(7) 1 d P A 2
H0A_10 H 1.3298 0.5304 -0.0213 0.044 Uiso 0.38(7) 1 calc PR A 2
C1_10 C 1.310(6) 0.579(4) -0.118(4) 0.08(2) Uiso 0.38(7) 1 d P A 2
H1D_10 H 1.3194 0.5420 -0.1470 0.100 Uiso 0.38(7) 1 calc PR A 2
H1E_10 H 1.3725 0.6023 -0.1211 0.100 Uiso 0.38(7) 1 calc PR A 2
H1F_10 H 1.2535 0.6010 -0.1412 0.100 Uiso 0.38(7) 1 calc PR A 2
C2_10 C 1.316(3) 0.6074(19) 0.024(3) 0.040(14) Uiso 0.38(7) 1 d P A 2
H2D_10 H 1.3165 0.6467 0.0005 0.047 Uiso 0.38(7) 1 calc PR A 2
H2E_10 H 1.3835 0.5979 0.0441 0.047 Uiso 0.38(7) 1 calc PR A 2
H2F_10 H 1.2667 0.6067 0.0678 0.047 Uiso 0.38(7) 1 calc PR A 2
O_11 O 0.6120(8) 0.4189(4) 0.1331(5) 0.040(2) Uani 1 1 d . A .
C_11 C 0.527(3) 0.3760(19) 0.1325(16) 0.026(9) Uiso 0.48(3) 1 d P A 1
H0_11 H 0.5523 0.3366 0.1149 0.031 Uiso 0.48(3) 1 calc PR A 1
C1_11 C 0.493(2) 0.3730(14) 0.2173(15) 0.037(8) Uiso 0.48(3) 1 d P A 1
H1A_11 H 0.5529 0.3682 0.2515 0.044 Uiso 0.48(3) 1 calc PR A 1
H1B_11 H 0.4474 0.3394 0.2244 0.044 Uiso 0.48(3) 1 calc PR A 1
H1C_11 H 0.4576 0.4094 0.2312 0.044 Uiso 0.48(3) 1 calc PR A 1
C2_11 C 0.444(3) 0.3990(17) 0.0747(18) 0.057(10) Uiso 0.48(3) 1 d P A 1
H2A_11 H 0.4458 0.4420 0.0731 0.068 Uiso 0.48(3) 1 calc PR A 1
H2B_11 H 0.3767 0.3860 0.0928 0.068 Uiso 0.48(3) 1 calc PR A 1
H2C_11 H 0.4567 0.3833 0.0218 0.068 Uiso 0.48(3) 1 calc PR A 1
C_11 C 0.520(3) 0.394(2) 0.131(2) 0.047(13) Uiso 0.52(3) 1 d P A 2
H0A_11 H 0.5125 0.3792 0.0755 0.056 Uiso 0.52(3) 1 calc PR A 2
C1_11 C 0.504(4) 0.343(3) 0.180(3) 0.104(16) Uiso 0.52(3) 1 d P A 2
H1D_11 H 0.5292 0.3074 0.1530 0.125 Uiso 0.52(3) 1 calc PR A 2
H1E_11 H 0.4310 0.3381 0.1906 0.125 Uiso 0.52(3) 1 calc PR A 2
H1F_11 H 0.5405 0.3475 0.2300 0.125 Uiso 0.52(3) 1 calc PR A 2
C2_11 C 0.433(3) 0.4404(18) 0.143(2) 0.073(11) Uiso 0.52(3) 1 d P A 2
H2D_11 H 0.4611 0.4766 0.1650 0.088 Uiso 0.52(3) 1 calc PR A 2
H2E_11 H 0.3813 0.4245 0.1789 0.088 Uiso 0.52(3) 1 calc PR A 2
H2F_11 H 0.4008 0.4491 0.0918 0.088 Uiso 0.52(3) 1 calc PR A 2
O_12 O 0.7999(8) 0.3527(4) 0.1647(4) 0.040(2) Uani 1 1 d . A .
C_12 C 0.7777(13) 0.3126(6) 0.2279(8) 0.048(4) Uani 1 1 d . . .
H0_12 H 0.7164 0.3274 0.2567 0.058 Uiso 1 1 calc R A .
C1_12 C 0.8661(11) 0.3119(6) 0.2843(7) 0.037(3) Uani 1 1 d . A .
H1A_12 H 0.8475 0.2898 0.3317 0.045 Uiso 1 1 calc R . .
H1B_12 H 0.8836 0.3524 0.2990 0.045 Uiso 1 1 calc R . .
H1C_12 H 0.9248 0.2933 0.2590 0.045 Uiso 1 1 calc R . .
C2_12 C 0.7533(16) 0.2539(7) 0.1947(10) 0.065(5) Uani 1 1 d . A .
H2A_12 H 0.6946 0.2572 0.1594 0.078 Uiso 1 1 calc R . .
H2B_12 H 0.7372 0.2266 0.2377 0.078 Uiso 1 1 calc R . .
H2C_12 H 0.8120 0.2390 0.1652 0.078 Uiso 1 1 calc R . .
Eu_20 Eu 0.59813(4) 0.17824(2) 0.53780(3) 0.01960(12) Uani 1 1 d . B .
Al1_20 Al 0.7462(3) 0.06657(16) 0.50608(18) 0.0237(8) Uani 1 1 d . B .
Al2_20 Al 0.3720(3) 0.18807(15) 0.45930(19) 0.0240(7) Uani 1 1 d . B .
Al3_20 Al 0.6966(3) 0.29088(16) 0.62805(17) 0.0266(8) Uani 1 1 d . B .
O_21 O 0.6290(8) 0.0777(4) 0.5569(4) 0.0245(19) Uani 1 1 d . . .
C_21 C 0.5699(17) 0.0289(10) 0.5841(12) 0.012(6) Uiso 0.51(3) 1 d P B 1
H0_21 H 0.6154 -0.0062 0.5810 0.014 Uiso 0.51(3) 1 calc PR B 1
C1_21 C 0.4829(18) 0.0178(13) 0.5246(15) 0.032(7) Uiso 0.51(3) 1 d P B 1
H1A_21 H 0.4318 0.0490 0.5294 0.038 Uiso 0.51(3) 1 calc PR B 1
H1B_21 H 0.4512 -0.0203 0.5357 0.038 Uiso 0.51(3) 1 calc PR B 1
H1C_21 H 0.5104 0.0177 0.4709 0.038 Uiso 0.51(3) 1 calc PR B 1
C2_21 C 0.555(3) 0.0432(17) 0.6786(18) 0.054(10) Uiso 0.51(3) 1 d P B 1
H2A_21 H 0.6221 0.0480 0.7033 0.065 Uiso 0.51(3) 1 calc PR B 1
H2B_21 H 0.5189 0.0106 0.7038 0.065 Uiso 0.51(3) 1 calc PR B 1
H2C_21 H 0.5159 0.0795 0.6848 0.065 Uiso 0.51(3) 1 calc PR B 1
C_21 C 0.550(5) 0.042(3) 0.602(4) 0.10(2) Uiso 0.49(3) 1 d P B 2
H0A_21 H 0.5290 0.0670 0.6479 0.124 Uiso 0.49(3) 1 calc PR B 2
C1_21 C 0.464(3) 0.0249(19) 0.566(2) 0.059(11) Uiso 0.49(3) 1 d P B 2
H1D_21 H 0.4642 -0.0179 0.5596 0.071 Uiso 0.49(3) 1 calc PR B 2
H1E_21 H 0.4590 0.0438 0.5145 0.071 Uiso 0.49(3) 1 calc PR B 2
H1F_21 H 0.4051 0.0364 0.5985 0.071 Uiso 0.49(3) 1 calc PR B 2
C2_21 C 0.601(4) -0.009(2) 0.636(3) 0.097(16) Uiso 0.49(3) 1 d P B 2
H2D_21 H 0.5499 -0.0352 0.6591 0.116 Uiso 0.49(3) 1 calc PR B 2
H2E_21 H 0.6489 0.0037 0.6762 0.116 Uiso 0.49(3) 1 calc PR B 2
H2F_21 H 0.6375 -0.0300 0.5939 0.116 Uiso 0.49(3) 1 calc PR B 2
O_22 O 0.7417(6) 0.1427(3) 0.4769(4) 0.0237(18) Uani 1 1 d . . .
C_22 C 0.8127(9) 0.1770(7) 0.4301(6) 0.030(3) Uani 1 1 d . B .
H0_22 H 0.7766 0.2129 0.4106 0.036 Uiso 1 1 calc R . .
C1_22 C 0.9001(11) 0.1967(6) 0.4829(9) 0.051(4) Uani 1 1 d . . .
H1A_22 H 0.8781 0.2302 0.5150 0.062 Uiso 1 1 calc R B .
H1B_22 H 0.9581 0.2083 0.4503 0.062 Uiso 1 1 calc R . .
H1C_22 H 0.9201 0.1641 0.5175 0.062 Uiso 1 1 calc R . .
C2_22 C 0.8472(13) 0.1416(6) 0.3593(8) 0.048(4) Uani 1 1 d . . .
H2A_22 H 0.9191 0.1311 0.3654 0.058 Uiso 1 1 calc R B .
H2B_22 H 0.8384 0.1650 0.3114 0.058 Uiso 1 1 calc R . .
H2C_22 H 0.8065 0.1056 0.3555 0.058 Uiso 1 1 calc R . .
O_23 O 0.4981(5) 0.1826(4) 0.4241(4) 0.0199(16) Uani 1 1 d . . .
C_23 C 0.5312(10) 0.1715(7) 0.3439(5) 0.034(3) Uani 1 1 d . B .
H0_23 H 0.6018 0.1873 0.3384 0.041 Uiso 1 1 calc R . .
C1_23 C 0.4667(14) 0.2025(7) 0.2876(7) 0.048(4) Uani 1 1 d . . .
H1A_23 H 0.4047 0.1796 0.2783 0.058 Uiso 1 1 calc R B .
H1B_23 H 0.5035 0.2075 0.2379 0.058 Uiso 1 1 calc R . .
H1C_23 H 0.4485 0.2411 0.3089 0.058 Uiso 1 1 calc R . .
C2_23 C 0.5351(12) 0.1051(7) 0.3279(7) 0.043(4) Uani 1 1 d . . .
H2A_23 H 0.5937 0.0880 0.3553 0.052 Uiso 1 1 calc R B .
H2B_23 H 0.5417 0.0982 0.2712 0.052 Uiso 1 1 calc R . .
H2C_23 H 0.4724 0.0866 0.3472 0.052 Uiso 1 1 calc R . .
O_24 O 0.4255(6) 0.1869(4) 0.5579(4) 0.025(2) Uani 1 1 d . . .
C_24 C 0.3723(11) 0.2020(6) 0.6316(6) 0.031(3) Uani 1 1 d . B .
H0_24 H 0.4099 0.1844 0.6771 0.038 Uiso 1 1 calc R . .
C1_24 C 0.2669(10) 0.1764(8) 0.6283(6) 0.046(3) Uani 1 1 d . . .
H1A_24 H 0.2243 0.2003 0.5935 0.055 Uiso 1 1 calc R B .
H1B_24 H 0.2374 0.1760 0.6814 0.055 Uiso 1 1 calc R . .
H1C_24 H 0.2703 0.1361 0.6080 0.055 Uiso 1 1 calc R . .
C2_24 C 0.3702(11) 0.2673(5) 0.6406(7) 0.034(3) Uani 1 1 d . . .
H2A_24 H 0.4349 0.2807 0.6629 0.041 Uiso 1 1 calc R B .
H2B_24 H 0.3144 0.2784 0.6759 0.041 Uiso 1 1 calc R . .
H2C_24 H 0.3599 0.2856 0.5889 0.041 Uiso 1 1 calc R . .
O_25 O 0.6524(6) 0.2755(4) 0.5295(4) 0.0236(18) Uani 1 1 d . . .
C_25 C 0.6372(12) 0.3167(5) 0.4650(8) 0.038(3) Uani 1 1 d . B .
H0_25 H 0.6390 0.2939 0.4146 0.046 Uiso 1 1 calc R . .
C1_25 C 0.5349(11) 0.3455(6) 0.4713(10) 0.048(3) Uani 1 1 d . . .
H1A_25 H 0.4828 0.3154 0.4808 0.058 Uiso 1 1 calc R B .
H1B_25 H 0.5196 0.3662 0.4221 0.058 Uiso 1 1 calc R . .
H1C_25 H 0.5353 0.3736 0.5151 0.058 Uiso 1 1 calc R . .
C2_25 C 0.7233(10) 0.3610(5) 0.4630(9) 0.040(3) Uani 1 1 d . . .
H2A_25 H 0.7095 0.3925 0.5009 0.049 Uiso 1 1 calc R B .
H2B_25 H 0.7287 0.3777 0.4099 0.049 Uiso 1 1 calc R . .
H2C_25 H 0.7873 0.3415 0.4768 0.049 Uiso 1 1 calc R . .
O_26 O 0.6589(6) 0.2173(4) 0.6564(4) 0.0252(18) Uani 1 1 d . . .
C_26 C 0.6799(12) 0.1898(7) 0.7310(6) 0.043(4) Uani 1 1 d . B .
H0_26 H 0.6256 0.1599 0.7409 0.052 Uiso 1 1 calc R . .
C1_26 C 0.6792(15) 0.2306(8) 0.7957(7) 0.059(5) Uani 1 1 d . . .
H1A_26 H 0.7445 0.2513 0.7978 0.071 Uiso 1 1 calc R B .
H1B_26 H 0.6684 0.2092 0.8451 0.071 Uiso 1 1 calc R . .
H1C_26 H 0.6241 0.2591 0.7882 0.071 Uiso 1 1 calc R . .
C2_26 C 0.7810(14) 0.1574(7) 0.7247(8) 0.052(4) Uani 1 1 d . . .
H2A_26 H 0.8298 0.1817 0.6958 0.062 Uiso 1 1 calc R B .
H2B_26 H 0.7709 0.1202 0.6967 0.062 Uiso 1 1 calc R . .
H2C_26 H 0.8073 0.1494 0.7777 0.062 Uiso 1 1 calc R . .
O_27 O 0.7278(7) 0.0225(4) 0.4270(4) 0.031(2) Uani 1 1 d . . .
CA_27 C 0.7687(13) -0.0296(5) 0.3971(6) 0.043(4) Uani 0.60(4) 1 d P B 1
HA_27 H 0.8394 -0.0349 0.4176 0.051 Uiso 0.60(4) 1 calc PR B 1
C1_27 C 0.709(3) -0.0819(17) 0.414(2) 0.086(12) Uiso 0.60(4) 1 d P B 1
H1A_27 H 0.7280 -0.0972 0.4662 0.103 Uiso 0.60(4) 1 calc PR B 1
H1B_27 H 0.7222 -0.1119 0.3740 0.103 Uiso 0.60(4) 1 calc PR B 1
H1C_27 H 0.6365 -0.0718 0.4141 0.103 Uiso 0.60(4) 1 calc PR B 1
C2_27 C 0.772(3) -0.0242(14) 0.3081(16) 0.066(9) Uiso 0.60(4) 1 d P B 1
H2A_27 H 0.7022 -0.0205 0.2878 0.079 Uiso 0.60(4) 1 calc PR B 1
H2B_27 H 0.8036 -0.0593 0.2856 0.079 Uiso 0.60(4) 1 calc PR B 1
H2C_27 H 0.8111 0.0107 0.2934 0.079 Uiso 0.60(4) 1 calc PR B 1
CB_27 C 0.7687(13) -0.0296(5) 0.3971(6) 0.043(4) Uani 0.40(4) 1 d P B 2
HB_27 H 0.7990 -0.0531 0.4409 0.051 Uiso 0.40(4) 1 calc PR B 2
C1_27 C 0.663(4) -0.062(2) 0.365(3) 0.075(16) Uiso 0.40(4) 1 d P B 2
H1D_27 H 0.6334 -0.0394 0.3218 0.090 Uiso 0.40(4) 1 calc PR B 2
H1E_27 H 0.6137 -0.0652 0.4082 0.090 Uiso 0.40(4) 1 calc PR B 2
H1F_27 H 0.6793 -0.1020 0.3460 0.090 Uiso 0.40(4) 1 calc PR B 2
C2_27 C 0.833(3) -0.0290(17) 0.3349(19) 0.047(11) Uiso 0.40(4) 1 d P B 2
H2D_27 H 0.8178 0.0049 0.3013 0.056 Uiso 0.40(4) 1 calc PR B 2
H2E_27 H 0.8250 -0.0653 0.3045 0.056 Uiso 0.40(4) 1 calc PR B 2
H2F_27 H 0.9034 -0.0261 0.3540 0.056 Uiso 0.40(4) 1 calc PR B 2
O_28 O 0.8390(8) 0.0481(4) 0.5722(4) 0.040(2) Uani 1 1 d . . .
C_28 C 0.9436(12) 0.0328(6) 0.5698(8) 0.042(4) Uani 1 1 d . B .
H0_28 H 0.9704 0.0420 0.5161 0.050 Uiso 1 1 calc R . .
C1_28 C 0.9554(16) -0.0325(7) 0.5839(9) 0.054(4) Uani 1 1 d . . .
H1A_28 H 0.9364 -0.0417 0.6384 0.065 Uiso 1 1 calc R B .
H1B_28 H 1.0264 -0.0439 0.5749 0.065 Uiso 1 1 calc R . .
H1C_28 H 0.9112 -0.0542 0.5476 0.065 Uiso 1 1 calc R . .
C2_28 C 1.0024(12) 0.0681(8) 0.6288(8) 0.051(4) Uani 1 1 d . . .
H2A_28 H 0.9630 0.1029 0.6437 0.062 Uiso 1 1 calc R B .
H2B_28 H 1.0673 0.0804 0.6056 0.062 Uiso 1 1 calc R . .
H2C_28 H 1.0154 0.0441 0.6757 0.062 Uiso 1 1 calc R . .
O_29 O 0.3173(6) 0.2549(4) 0.4461(4) 0.033(2) Uani 1 1 d . . .
C_29 C 0.2419(14) 0.2781(8) 0.3911(11) 0.058(4) Uani 1 1 d . B .
H0_29 H 0.2353 0.2507 0.3453 0.069 Uiso 1 1 calc R . .
C1_29 C 0.2799(12) 0.3369(8) 0.3625(9) 0.055(4) Uani 1 1 d . . .
H1A_29 H 0.2471 0.3465 0.3123 0.066 Uiso 1 1 calc R B .
H1B_29 H 0.3538 0.3351 0.3551 0.066 Uiso 1 1 calc R . .
H1C_29 H 0.2635 0.3672 0.4015 0.066 Uiso 1 1 calc R . .
C2_29 C 0.1439(11) 0.2830(10) 0.4307(12) 0.083(7) Uani 1 1 d . . .
H2A_29 H 0.1428 0.2570 0.4767 0.100 Uiso 1 1 calc R B .
H2B_29 H 0.0895 0.2717 0.3942 0.100 Uiso 1 1 calc R . .
H2C_29 H 0.1334 0.3237 0.4478 0.100 Uiso 1 1 calc R . .
O_210 O 0.3077(7) 0.1259(4) 0.4310(5) 0.037(2) Uani 1 1 d . . .
C_210 C 0.2043(11) 0.1045(6) 0.4339(7) 0.037(3) Uani 1 1 d . B .
H0_210 H 0.1634 0.1307 0.4690 0.045 Uiso 1 1 calc R . .
C1_210 C 0.2094(11) 0.0443(7) 0.4698(10) 0.052(4) Uani 1 1 d . . .
H1A_210 H 0.2482 0.0181 0.4352 0.062 Uiso 1 1 calc R B .
H1B_210 H 0.1403 0.0288 0.4765 0.062 Uiso 1 1 calc R . .
H1C_210 H 0.2429 0.0466 0.5213 0.062 Uiso 1 1 calc R . .
C2_210 C 0.1598(13) 0.1062(8) 0.3523(9) 0.058(5) Uani 1 1 d . . .
H2A_210 H 0.1443 0.1470 0.3380 0.070 Uiso 1 1 calc R B .
H2B_210 H 0.0972 0.0828 0.3510 0.070 Uiso 1 1 calc R . .
H2C_210 H 0.2089 0.0899 0.3147 0.070 Uiso 1 1 calc R . .
O_211 O 0.6224(8) 0.3450(4) 0.6690(4) 0.042(2) Uani 1 1 d . . .
C_211 C 0.6356(12) 0.3866(6) 0.7296(7) 0.038(3) Uani 1 1 d . B .
H0_211 H 0.6926 0.3729 0.7641 0.046 Uiso 1 1 calc R . .
C1_211 C 0.6661(17) 0.4456(7) 0.6935(9) 0.065(5) Uani 1 1 d . . .
H1A_211 H 0.7263 0.4402 0.6601 0.078 Uiso 1 1 calc R B .
H1B_211 H 0.6819 0.4736 0.7356 0.078 Uiso 1 1 calc R . .
H1C_211 H 0.6099 0.4608 0.6615 0.078 Uiso 1 1 calc R . .
C2_211 C 0.5431(16) 0.3904(9) 0.7781(10) 0.072(6) Uani 1 1 d . . .
H2A_211 H 0.4957 0.4186 0.7543 0.086 Uiso 1 1 calc R B .
H2B_211 H 0.5612 0.4036 0.8312 0.086 Uiso 1 1 calc R . .
H2C_211 H 0.5108 0.3516 0.7810 0.086 Uiso 1 1 calc R . .
O_212 O 0.8221(8) 0.2966(4) 0.6361(5) 0.040(2) Uani 1 1 d . . .
CA_212 C 0.9025(11) 0.3350(8) 0.6638(8) 0.053(4) Uani 0.71(4) 1 d P B 1
HA_212 H 0.8715 0.3594 0.7066 0.063 Uiso 0.71(4) 1 calc PR B 1
C1_212 C 0.938(2) 0.3769(13) 0.6042(14) 0.065(8) Uiso 0.71(4) 1 d P B 1
H1A_212 H 0.9448 0.3567 0.5535 0.077 Uiso 0.71(4) 1 calc PR B 1
H1B_212 H 1.0035 0.3931 0.6202 0.077 Uiso 0.71(4) 1 calc PR B 1
H1C_212 H 0.8880 0.4088 0.5991 0.077 Uiso 0.71(4) 1 calc PR B 1
C2_212 C 0.987(3) 0.2993(17) 0.703(2) 0.095(11) Uiso 0.71(4) 1 d P B 1
H2A_212 H 0.9665 0.2899 0.7575 0.114 Uiso 0.71(4) 1 calc PR B 1
H2B_212 H 1.0497 0.3222 0.7040 0.114 Uiso 0.71(4) 1 calc PR B 1
H2C_212 H 0.9975 0.2627 0.6739 0.114 Uiso 0.71(4) 1 calc PR B 1
CB_212 C 0.9025(11) 0.3350(8) 0.6638(8) 0.053(4) Uani 0.29(4) 1 d P B 2
HB_212 H 0.8732 0.3756 0.6661 0.063 Uiso 0.29(4) 1 calc PR B 2
C1_212 C 0.984(5) 0.336(3) 0.597(3) 0.059(19) Uiso 0.29(4) 1 d P B 2
H1D_212 H 1.0290 0.3016 0.6036 0.071 Uiso 0.29(4) 1 calc PR B 2
H1E_212 H 1.0239 0.3719 0.6008 0.071 Uiso 0.29(4) 1 calc PR B 2
H1F_212 H 0.9502 0.3337 0.5460 0.071 Uiso 0.29(4) 1 calc PR B 2
C2_212 C 0.958(5) 0.326(3) 0.739(3) 0.054(17) Uiso 0.29(4) 1 d P B 2
H2D_212 H 0.9107 0.3292 0.7831 0.065 Uiso 0.29(4) 1 calc PR B 2
H2E_212 H 1.0116 0.3556 0.7440 0.065 Uiso 0.29(4) 1 calc PR B 2
H2F_212 H 0.9890 0.2866 0.7389 0.065 Uiso 0.29(4) 1 calc PR B 2

loop_
_atom_site_aniso_label
_atom_site_aniso_U_11
_atom_site_aniso_U_22
_atom_site_aniso_U_33
_atom_site_aniso_U_23
_atom_site_aniso_U_13
_atom_site_aniso_U_12
Eu 0.0183(2) 0.0209(3) 0.0211(2) 0.0029(3) 0.0017(2) -0.0022(2)
Al1 0.0284(19) 0.0123(19) 0.0378(19) 0.0008(13) 0.0126(14) -0.0025(15)
Al2 0.019(2) 0.030(2) 0.0389(18) -0.0056(15) 0.0089(16) 0.0000(17)
Al3 0.0258(19) 0.0174(19) 0.0245(15) 0.0043(12) 0.0000(13) -0.0065(15)
O_1 0.034(5) 0.030(6) 0.033(5) -0.016(4) 0.010(4) -0.017(4)
O_2 0.027(4) 0.018(4) 0.022(3) 0.004(3) -0.001(4) 0.004(3)
C_2 0.016(6) 0.035(8) 0.027(6) 0.000(5) -0.015(5) 0.008(5)
C1_2 0.026(6) 0.034(8) 0.036(5) -0.001(5) -0.012(6) -0.003(5)
C2_2 0.022(7) 0.050(9) 0.040(6) -0.004(6) 0.000(5) 0.001(6)
O_3 0.011(4) 0.039(6) 0.024(4) 0.001(3) 0.011(3) -0.004(3)
C_3 0.027(7) 0.038(8) 0.028(6) 0.001(6) 0.012(5) 0.011(7)
C1_3 0.049(9) 0.048(9) 0.019(5) 0.006(5) 0.001(5) -0.006(7)
C2_3 0.057(10) 0.042(10) 0.045(8) 0.010(6) 0.013(6) -0.005(8)
O_4 0.023(5) 0.034(6) 0.026(4) -0.002(3) 0.001(3) 0.007(4)
C_4 0.024(7) 0.084(12) 0.019(5) 0.001(6) -0.015(5) 0.002(7)
C1_4 0.046(9) 0.038(9) 0.059(8) 0.020(6) 0.000(7) 0.023(7)
C2_4 0.042(9) 0.111(17) 0.038(7) -0.002(8) -0.010(6) 0.001(9)
O_5 0.040(5) 0.014(4) 0.020(4) 0.001(3) 0.000(3) -0.004(3)
C_5 0.060(9) 0.038(8) 0.020(5) -0.020(6) 0.007(7) -0.011(6)
C1_5 0.099(14) 0.023(8) 0.060(9) -0.004(7) 0.025(12) 0.013(8)
C2_5 0.078(11) 0.059(10) 0.043(6) -0.033(8) 0.026(9) -0.059(9)
O_6 0.028(4) 0.020(4) 0.013(3) 0.002(3) 0.006(3) -0.005(3)
C_6 0.037(7) 0.021(7) 0.024(5) -0.008(5) 0.008(4) -0.008(6)
C1_6 0.060(10) 0.031(8) 0.042(7) -0.011(5) 0.014(7) 0.018(7)
C2_6 0.042(8) 0.050(9) 0.030(6) -0.001(5) 0.002(6) 0.011(7)
O_7 0.057(6) 0.027(5) 0.049(4) 0.021(5) 0.018(4) -0.006(6)
C_7 0.033(8) 0.039(9) 0.066(8) 0.017(7) 0.011(6) 0.004(6)
C1_7 0.083(14) 0.045(10) 0.091(11) 0.041(8) 0.057(11) 0.024(9)
C2_7 0.063(11) 0.089(14) 0.046(8) 0.025(8) 0.020(8) 0.020(10)
O_8 0.037(5) 0.041(6) 0.047(5) -0.004(4) 0.009(5) 0.011(4)
C_8 0.060(10) 0.029(7) 0.034(6) 0.005(5) 0.021(6) 0.015(7)
C1_8 0.119(18) 0.079(13) 0.041(7) -0.012(7) 0.031(10) 0.040(13)
C2_8 0.060(11) 0.055(11) 0.080(12) 0.022(8) 0.020(9) 0.020(8)
O_9 0.053(6) 0.043(6) 0.041(5) -0.005(4) 0.015(4) 0.018(5)
O_10 0.030(5) 0.031(6) 0.086(7) -0.013(5) 0.020(5) -0.011(4)
O_11 0.042(6) 0.029(5) 0.050(4) 0.006(3) 0.012(5) -0.012(5)
O_12 0.060(7) 0.028(5) 0.032(4) 0.022(4) 0.010(4) 0.011(5)
C_12 0.054(10) 0.035(9) 0.056(8) 0.022(6) 0.020(7) 0.016(7)
C1_12 0.030(8) 0.049(9) 0.033(6) 0.015(5) 0.005(5) 0.005(7)
C2_12 0.079(13) 0.034(10) 0.083(11) 0.024(7) -0.003(10) -0.017(9)
Eu_20 0.0221(3) 0.0168(3) 0.0199(2) -0.0007(3) 0.0005(3) 0.0004(2)
Al1_20 0.0309(19) 0.016(2) 0.0243(15) 0.0021(12) 0.0006(13) 0.0004(15)
Al2_20 0.0198(17) 0.029(2) 0.0230(14) 0.0021(15) 0.0005(17) -0.0004(14)
Al3_20 0.037(2) 0.022(2) 0.0202(15) -0.0013(13) -0.0014(14) -0.0026(16)
O_21 0.039(5) 0.011(5) 0.023(4) 0.000(3) 0.014(3) -0.006(4)
O_22 0.033(4) 0.015(4) 0.023(4) 0.001(3) 0.001(3) -0.010(3)
C_22 0.031(7) 0.032(7) 0.026(5) 0.009(6) 0.012(4) 0.005(7)
C1_22 0.023(7) 0.043(10) 0.088(11) 0.018(7) 0.001(7) -0.022(6)
C2_22 0.056(10) 0.027(8) 0.062(8) 0.018(6) 0.038(7) 0.015(7)
O_23 0.015(4) 0.031(5) 0.014(3) 0.005(4) -0.004(3) -0.007(4)
C_23 0.042(8) 0.052(10) 0.009(4) -0.003(5) 0.006(5) 0.002(7)
C1_23 0.063(11) 0.050(10) 0.031(6) 0.001(6) -0.003(7) 0.011(8)
C2_23 0.053(9) 0.050(10) 0.027(6) -0.013(6) -0.013(6) 0.023(7)
O_24 0.027(5) 0.029(5) 0.018(3) 0.000(3) 0.006(3) 0.006(4)
C_24 0.034(8) 0.039(8) 0.021(5) -0.002(4) 0.009(5) 0.000(6)
C1_24 0.035(7) 0.063(9) 0.039(6) -0.013(7) 0.022(5) -0.022(9)
C2_24 0.047(9) 0.023(7) 0.033(6) -0.008(5) 0.014(6) 0.009(6)
O_25 0.034(5) 0.022(4) 0.015(3) 0.005(3) 0.004(3) -0.002(3)
C_25 0.086(10) 0.008(6) 0.020(5) 0.009(5) -0.008(8) 0.005(6)
C1_25 0.055(9) 0.023(7) 0.066(9) 0.018(7) -0.001(8) -0.002(7)
C2_25 0.051(8) 0.030(8) 0.040(6) 0.005(6) -0.007(8) 0.004(6)
O_26 0.038(5) 0.021(5) 0.017(3) 0.002(3) -0.007(3) 0.003(4)
C_26 0.053(9) 0.063(11) 0.014(5) 0.008(5) -0.006(5) 0.005(8)
C1_26 0.079(13) 0.062(11) 0.035(7) 0.010(7) -0.017(7) -0.028(9)
C2_26 0.066(11) 0.050(11) 0.040(7) 0.013(6) -0.018(7) 0.011(8)
O_27 0.048(5) 0.015(5) 0.028(4) -0.005(3) -0.005(3) 0.001(4)
CA_27 0.081(11) 0.019(7) 0.029(6) -0.001(5) -0.020(6) 0.013(7)
CB_27 0.081(11) 0.019(7) 0.029(6) -0.001(5) -0.020(6) 0.013(7)
O_28 0.049(6) 0.045(6) 0.027(4) 0.004(4) -0.008(4) 0.017(5)
C_28 0.046(9) 0.035(8) 0.044(7) 0.007(5) -0.013(6) 0.001(6)
C1_28 0.066(12) 0.046(10) 0.050(8) 0.011(7) -0.009(8) -0.002(8)
C2_28 0.039(9) 0.068(11) 0.047(8) 0.009(7) -0.029(6) -0.002(8)
O_29 0.015(4) 0.053(6) 0.032(5) 0.009(4) -0.001(3) 0.014(4)
C_29 0.056(11) 0.046(10) 0.071(10) 0.009(8) -0.015(8) 0.013(8)
C1_29 0.040(9) 0.061(11) 0.065(9) 0.032(8) 0.006(7) 0.016(8)
C2_29 0.015(8) 0.106(17) 0.130(16) 0.065(13) -0.008(9) 0.007(8)
O_210 0.028(5) 0.040(6) 0.042(4) -0.008(4) 0.006(4) -0.015(4)
C_210 0.045(8) 0.039(8) 0.028(6) -0.006(5) 0.001(5) -0.012(6)
C1_210 0.039(8) 0.054(9) 0.064(8) -0.007(8) 0.015(8) -0.021(7)
C2_210 0.035(9) 0.076(13) 0.063(9) 0.000(8) -0.009(7) -0.030(8)
O_211 0.059(6) 0.033(5) 0.033(4) -0.012(3) -0.001(4) 0.008(5)
C_211 0.047(9) 0.027(7) 0.041(6) -0.010(5) 0.006(6) 0.001(6)
C1_211 0.107(15) 0.033(9) 0.054(8) -0.021(6) 0.009(9) -0.003(9)
C2_211 0.087(15) 0.057(12) 0.071(10) -0.023(8) 0.048(10) -0.008(10)
O_212 0.041(6) 0.028(6) 0.050(5) -0.010(4) 0.003(4) -0.004(5)
CA_212 0.029(8) 0.065(11) 0.064(8) -0.002(7) -0.013(7) -0.015(8)
CB_212 0.029(8) 0.065(11) 0.064(8) -0.002(7) -0.013(7) -0.015(8)

loop_
_atom_type_symbol
_atom_type_description
_atom_type_scat_dispersion_real
_atom_type_scat_dispersion_imag
_atom_type_scat_source
C C .0033 .0016 'International Tables Vol C Tables 4.2.6.8 and 6.1.1.4'
H H .0000 .0000 'International Tables Vol C Tables 4.2.6.8 and 6.1.1.4'
O O .0106 .0060 'International Tables Vol C Tables 4.2.6.8 and 6.1.1.4'
Al Al .0645 .0514 'International Tables Vol C Tables 4.2.6.8 and 6.1.1.4'
Eu Eu -.1578 3.6682 'International Tables Vol C Tables 4.2.6.8 and 6.1.1.4'

loop_
_exptl_crystal_face_index_h
_exptl_crystal_face_index_k
_exptl_crystal_face_index_l
_exptl_crystal_face_perp_dist
-1 -8 13 0.1958
1 -16 0 0.1849
7 10 3 0.2265
-10 11 -17 0.1894
-4 -3 10 0.2525
25 -10 -2 0.2009
17 24 22 0.1848
-10 19 -7 0.1461
-9 -29 10 0.2265
13 3 -21 0.2119
-2 9 0 0.2089
5 27 -28 0.2330
-11 -16 -11 0.1826
22 -21 18 0.1972
1 30 23 0.2542
-3 -5 -13 0.2009
-4 0 1 0.2517
2 -4 9 0.1546
4 22 -5 0.1826
-2 -13 -20 0.1973

loop_
_geom_angle_atom_site_label_1
_geom_angle_atom_site_label_2
_geom_angle_atom_site_label_3
_geom_angle
_geom_angle_site_symmetry_1
_geom_angle_site_symmetry_3
_geom_angle_publ_flag
O_5 Eu O_3 101.3(3) . . ?
O_5 Eu O_1 148.2(3) . . ?
O_3 Eu O_1 105.0(3) . . ?
O_5 Eu O_6 65.1(3) . . ?
O_3 Eu O_6 152.2(3) . . ?
O_1 Eu O_6 96.9(3) . . ?
O_5 Eu O_2 93.1(3) . . ?
O_3 Eu O_2 98.8(3) . . ?
O_1 Eu O_2 65.6(3) . . ?
O_6 Eu O_2 105.8(3) . . ?
O_5 Eu O_4 105.5(3) . . ?
O_3 Eu O_4 66.4(3) . . ?
O_1 Eu O_4 101.2(3) . . ?
O_6 Eu O_4 93.0(3) . . ?
O_2 Eu O_4 157.9(3) . . ?
O_5 Eu C_1 157.8(6) . . ?
O_3 Eu C_1 100.2(6) . . ?
O_1 Eu C_1 23.3(11) . . ?
O_6 Eu C_1 93.1(6) . . ?
O_2 Eu C_1 88.8(11) . . ?
O_4 Eu C_1 78.5(11) . . ?
O_7 Al1 O_8 118.3(5) . . ?
O_7 Al1 O_2 116.2(5) . . ?
O_8 Al1 O_2 108.8(4) . . ?
O_7 Al1 O_1 106.7(5) . . ?
O_8 Al1 O_1 114.8(5) . . ?
O_2 Al1 O_1 88.5(4) . . ?
O_9 Al2 O_10 117.9(6) . . ?
O_9 Al2 O_4 110.9(4) . . ?
O_10 Al2 O_4 112.9(5) . . ?
O_9 Al2 O_3 115.3(5) . . ?
O_10 Al2 O_3 106.9(5) . . ?
O_4 Al2 O_3 89.5(4) . . ?
O_11 Al3 O_12 119.2(5) . . ?
O_11 Al3 O_6 107.6(4) . . ?
O_12 Al3 O_6 114.2(5) . . ?
O_11 Al3 O_5 116.8(4) . . ?
O_12 Al3 O_5 107.6(4) . . ?
O_6 Al3 O_5 87.3(3) . . ?
C_1 O_1 C_1 27(2) . . ?
C_1 O_1 Al1 112.3(13) . . ?
C_1 O_1 Al1 139(3) . . ?
C_1 O_1 Eu 142.5(12) . . ?
C_1 O_1 Eu 118(3) . . ?
Al1 O_1 Eu 102.7(4) . . ?
C2_1 C_1 O_1 112(4) . . ?
C2_1 C_1 C1_1 117(4) . . ?
O_1 C_1 C1_1 112(2) . . ?
C2_1 C_1 Eu 133(3) . . ?
O_1 C_1 Eu 39(2) . . ?
C1_1 C_1 Eu 110(3) . . ?
O_1 C_1 C1_1 111.2(17) . . ?
O_1 C_1 C2_1 104.8(17) . . ?
C1_1 C_1 C2_1 115(2) . . ?
C_2 O_2 Al1 127.1(6) . . ?
C_2 O_2 Eu 128.3(6) . . ?
Al1 O_2 Eu 103.1(4) . . ?
O_2 C_2 C2_2 109.1(10) . . ?
O_2 C_2 C1_2 108.9(8) . . ?
C2_2 C_2 C1_2 112.1(10) . . ?
C_3 O_3 Al2 118.4(7) . . ?
C_3 O_3 Eu 138.1(7) . . ?
Al2 O_3 Eu 101.8(3) . . ?
O_3 C_3 C1_3 110.5(11) . . ?
O_3 C_3 C2_3 110.5(11) . . ?
C1_3 C_3 C2_3 111.3(12) . . ?
C_4 O_4 Al2 129.4(8) . . ?
C_4 O_4 Eu 127.6(7) . . ?
Al2 O_4 Eu 102.1(4) . . ?
O_4 C_4 C1_4 110.1(11) . . ?
O_4 C_4 C2_4 109.3(12) . . ?
C1_4 C_4 C2_4 111.7(14) . . ?
C_5 O_5 Al3 123.7(7) . . ?
C_5 O_5 Eu 131.3(7) . . ?
Al3 O_5 Eu 104.0(3) . . ?
O_5 C_5 C2_5 111.1(10) . . ?
O_5 C_5 C1_5 108.9(12) . . ?
C2_5 C_5 C1_5 116.1(14) . . ?
C_6 O_6 Al3 125.7(7) . . ?
C_6 O_6 Eu 129.0(7) . . ?
Al3 O_6 Eu 103.6(3) . . ?
O_6 C_6 C1_6 109.5(9) . . ?
O_6 C_6 C2_6 111.4(11) . . ?
C1_6 C_6 C2_6 112.2(11) . . ?
C_7 O_7 Al1 143.5(9) . . ?
O_7 C_7 C2_7 113.4(12) . . ?
O_7 C_7 C1_7 106.9(12) . . ?
C2_7 C_7 C1_7 110.5(14) . . ?
C_8 O_8 Al1 132.7(8) . . ?
O_8 C_8 C2_8 111.6(12) . . ?
O_8 C_8 C1_8 108.5(11) . . ?
C2_8 C_8 C1_8 110.6(14) . . ?
C_9 O_9 C_9 31.1(15) . . ?
C_9 O_9 Al2 151.1(14) . . ?
C_9 O_9 Al2 120.6(18) . . ?
O_9 C_9 C2_9 103(3) . . ?
O_9 C_9 C1_9 105(2) . . ?
C2_9 C_9 C1_9 110(3) . . ?
O_9 C_9 C1_9 110(3) . . ?
O_9 C_9 C2_9 112(2) . . ?
C1_9 C_9 C2_9 115(2) . . ?
C_10 O_10 C_10 17(2) . . ?
C_10 O_10 Al2 143(2) . . ?
C_10 O_10 Al2 132.3(15) . . ?
O_10 C_10 C2_10 111.8(19) . . ?
O_10 C_10 C1_10 105(2) . . ?
C2_10 C_10 C1_10 114(2) . . ?
O_10 C_10 C2_10 107(3) . . ?
O_10 C_10 C1_10 118(4) . . ?
C2_10 C_10 C1_10 118(5) . . ?
C_11 O_11 C_11 16(2) . . ?
C_11 O_11 Al3 148(2) . . ?
C_11 O_11 Al3 133.2(18) . . ?
O_11 C_11 C1_11 104(2) . . ?
O_11 C_11 C2_11 108(3) . . ?
C1_11 C_11 C2_11 114(3) . . ?
O_11 C_11 C1_11 118(4) . . ?
O_11 C_11 C2_11 111(3) . . ?
C1_11 C_11 C2_11 111(4) . . ?
C_12 O_12 Al3 135.3(9) . . ?
O_12 C_12 C2_12 109.3(12) . . ?
O_12 C_12 C1_12 108.9(13) . . ?
C2_12 C_12 C1_12 113.5(13) . . ?
O_22 Eu_20 O_24 154.9(3) . . ?
O_22 Eu_20 O_25 93.1(3) . . ?
O_24 Eu_20 O_25 103.3(3) . . ?
O_22 Eu_20 O_23 96.1(3) . . ?
O_24 Eu_20 O_23 64.2(2) . . ?
O_25 Eu_20 O_23 94.7(3) . . ?
O_22 Eu_20 O_26 103.9(3) . . ?
O_24 Eu_20 O_26 100.2(3) . . ?
O_25 Eu_20 O_26 65.6(3) . . ?
O_23 Eu_20 O_26 152.4(3) . . ?
O_22 Eu_20 O_21 65.0(3) . . ?
O_24 Eu_20 O_21 103.5(3) . . ?
O_25 Eu_20 O_21 151.9(3) . . ?
O_23 Eu_20 O_21 104.6(3) . . ?
O_26 Eu_20 O_21 101.0(3) . . ?
O_27 Al1_20 O_28 118.5(5) . . ?
O_27 Al1_20 O_21 110.1(5) . . ?
O_28 Al1_20 O_21 109.5(4) . . ?
O_27 Al1_20 O_22 110.3(4) . . ?
O_28 Al1_20 O_22 116.0(5) . . ?
O_21 Al1_20 O_22 88.2(4) . . ?
O_29 Al2_20 O_210 119.5(5) . . ?
O_29 Al2_20 O_23 114.6(5) . . ?
O_210 Al2_20 O_23 108.0(5) . . ?
O_29 Al2_20 O_24 107.4(4) . . ?
O_210 Al2_20 O_24 115.9(4) . . ?
O_23 Al2_20 O_24 87.0(3) . . ?
O_212 Al3_20 O_211 118.4(5) . . ?
O_212 Al3_20 O_25 114.3(4) . . ?
O_211 Al3_20 O_25 109.3(4) . . ?
O_212 Al3_20 O_26 108.8(5) . . ?
O_211 Al3_20 O_26 113.5(5) . . ?
O_25 Al3_20 O_26 88.8(4) . . ?
C_21 O_21 C_21 19(3) . . ?
C_21 O_21 Al1_20 121.0(12) . . ?
C_21 O_21 Al1_20 139(3) . . ?
C_21 O_21 Eu_20 135.0(11) . . ?
C_21 O_21 Eu_20 118(3) . . ?
Al1_20 O_21 Eu_20 102.8(4) . . ?
O_21 C_21 C1_21 108.6(17) . . ?
O_21 C_21 C2_21 103.0(19) . . ?
C1_21 C_21 C2_21 126(2) . . ?
C1_21 C_21 C2_21 109(5) . . ?
C1_21 C_21 O_21 120(5) . . ?
C2_21 C_21 O_21 108(5) . . ?
C_22 O_22 Al1_20 130.1(8) . . ?
C_22 O_22 Eu_20 125.8(7) . . ?
Al1_20 O_22 Eu_20 103.9(3) . . ?
O_22 C_22 C2_22 109.9(12) . . ?
O_22 C_22 C1_22 108.6(8) . . ?
C2_22 C_22 C1_22 113.4(12) . . ?
C_23 O_23 Al2_20 127.7(7) . . ?
C_23 O_23 Eu_20 126.7(7) . . ?
Al2_20 O_23 Eu_20 104.6(3) . . ?
O_23 C_23 C1_23 110.9(11) . . ?
O_23 C_23 C2_23 110.2(11) . . ?
C1_23 C_23 C2_23 112.2(11) . . ?
C_24 O_24 Al2_20 126.5(7) . . ?
C_24 O_24 Eu_20 127.8(7) . . ?
Al2_20 O_24 Eu_20 104.3(3) . . ?
O_24 C_24 C2_24 109.1(9) . . ?
O_24 C_24 C1_24 108.4(9) . . ?
C2_24 C_24 C1_24 111.8(13) . . ?
C_25 O_25 Al3_20 128.1(8) . . ?
C_25 O_25 Eu_20 128.0(7) . . ?
Al3_20 O_25 Eu_20 103.0(3) . . ?
O_25 C_25 C1_25 110.5(12) . . ?
O_25 C_25 C2_25 110.1(11) . . ?
C1_25 C_25 C2_25 112.4(11) . . ?
C_26 O_26 Al3_20 125.6(8) . . ?
C_26 O_26 Eu_20 131.1(8) . . ?
Al3_20 O_26 Eu_20 102.4(3) . . ?
C1_26 C_26 O_26 112.9(13) . . ?
C1_26 C_26 C2_26 111.8(13) . . ?
O_26 C_26 C2_26 108.4(10) . . ?
CA_27 O_27 Al1_20 137.4(8) . . ?
O_27 CA_27 C1_27 114.4(19) . . ?
O_27 CA_27 C2_27 107.7(15) . . ?
C1_27 CA_27 C2_27 106(2) . . ?
C_28 O_28 Al1_20 137.2(8) . . ?
O_28 C_28 C2_28 110.4(12) . . ?
O_28 C_28 C1_28 109.7(13) . . ?
C2_28 C_28 C1_28 111.5(13) . . ?
C_29 O_29 Al2_20 134.1(10) . . ?
C2_29 C_29 O_29 109.5(14) . . ?
C2_29 C_29 C1_29 111.9(16) . . ?
O_29 C_29 C1_29 107.5(14) . . ?
C_210 O_210 Al2_20 137.1(9) . . ?
O_210 C_210 C1_210 106.3(12) . . ?
O_210 C_210 C2_210 109.0(10) . . ?
C1_210 C_210 C2_210 114.5(13) . . ?
C_211 O_211 Al3_20 135.0(10) . . ?
O_211 C_211 C2_211 110.3(13) . . ?
O_211 C_211 C1_211 109.2(10) . . ?
C2_211 C_211 C1_211 112.9(14) . . ?
CA_212 O_212 Al3_20 142.9(10) . . ?
O_212 CA_212 C1_212 113.5(14) . . ?
O_212 CA_212 C2_212 110.4(19) . . ?
C1_212 CA_212 C2_212 115(2) . . ?

loop_
_geom_bond_atom_site_label_1
_geom_bond_atom_site_label_2
_geom_bond_distance
_geom_bond_site_symmetry_2
_geom_bond_publ_flag
Eu O_5 2.305(8) . ?
Eu O_3 2.307(7) . ?
Eu O_1 2.315(9) . ?
Eu O_6 2.318(7) . ?
Eu O_2 2.335(7) . ?
Eu O_4 2.342(9) . ?
Eu C_1 3.26(5) . ?
Al1 O_7 1.684(8) . ?
Al1 O_8 1.691(9) . ?
Al1 O_2 1.787(8) . ?
Al1 O_1 1.823(11) . ?
Al2 O_9 1.693(10) . ?
Al2 O_10 1.708(10) . ?
Al2 O_4 1.783(8) . ?
Al2 O_3 1.833(9) . ?
Al3 O_11 1.700(11) . ?
Al3 O_12 1.712(9) . ?
Al3 O_6 1.801(8) . ?
Al3 O_5 1.803(8) . ?
O_1 C_1 1.443(15) . ?
O_1 C_1 1.46(2) . ?
C_1 C2_1 1.37(7) . ?
C_1 C1_1 1.51(2) . ?
C_1 C1_1 1.517(17) . ?
C_1 C2_1 1.57(3) . ?
O_2 C_2 1.470(13) . ?
C_2 C2_2 1.491(17) . ?
C_2 C1_2 1.514(17) . ?
O_3 C_3 1.412(13) . ?
C_3 C1_3 1.506(19) . ?
C_3 C2_3 1.52(2) . ?
O_4 C_4 1.455(14) . ?
C_4 C1_4 1.50(2) . ?
C_4 C2_4 1.50(2) . ?
O_5 C_5 1.474(14) . ?
C_5 C2_5 1.474(17) . ?
C_5 C1_5 1.49(2) . ?
O_6 C_6 1.434(13) . ?
C_6 C1_6 1.51(2) . ?
C_6 C2_6 1.519(17) . ?
O_7 C_7 1.421(16) . ?
C_7 C2_7 1.49(2) . ?
C_7 C1_7 1.52(2) . ?
O_8 C_8 1.400(15) . ?
C_8 C2_8 1.50(2) . ?
C_8 C1_8 1.519(16) . ?
O_9 C_9 1.41(3) . ?
O_9 C_9 1.43(4) . ?
C_9 C2_9 1.50(2) . ?
C_9 C1_9 1.63(5) . ?
C_9 C1_9 1.46(4) . ?
C_9 C2_9 1.521(19) . ?
O_10 C_10 1.39(4) . ?
O_10 C_10 1.42(3) . ?
C_10 C2_10 1.55(3) . ?
C_10 C1_10 1.57(4) . ?
C_10 C2_10 1.42(6) . ?
C_10 C1_10 1.50(8) . ?
O_11 C_11 1.33(4) . ?
O_11 C_11 1.48(4) . ?
C_11 C1_11 1.51(4) . ?
C_11 C2_11 1.56(5) . ?
C_11 C1_11 1.45(6) . ?
C_11 C2_11 1.58(6) . ?
O_12 C_12 1.438(15) . ?
C_12 C2_12 1.48(2) . ?
C_12 C1_12 1.51(2) . ?
Eu_20 O_22 2.298(8) . ?
Eu_20 O_24 2.303(8) . ?
Eu_20 O_25 2.329(8) . ?
Eu_20 O_23 2.338(6) . ?
Eu_20 O_26 2.340(7) . ?
Eu_20 O_21 2.344(9) . ?
Al1_20 O_27 1.692(8) . ?
Al1_20 O_28 1.709(9) . ?
Al1_20 O_21 1.784(9) . ?
Al1_20 O_22 1.802(8) . ?
Al2_20 O_29 1.695(10) . ?
Al2_20 O_210 1.715(9) . ?
Al2_20 O_23 1.767(7) . ?
Al2_20 O_24 1.816(7) . ?
Al3_20 O_212 1.660(11) . ?
Al3_20 O_211 1.717(10) . ?
Al3_20 O_25 1.805(8) . ?
Al3_20 O_26 1.811(9) . ?
O_21 C_21 1.43(2) . ?
O_21 C_21 1.52(7) . ?
C_21 C1_21 1.55(3) . ?
C_21 C2_21 1.65(4) . ?
C_21 C1_21 1.35(7) . ?
C_21 C2_21 1.45(7) . ?
O_22 C_22 1.453(14) . ?
C_22 C2_22 1.516(17) . ?
C_22 C1_22 1.524(18) . ?
O_23 C_23 1.450(12) . ?
C_23 C1_23 1.458(19) . ?
C_23 C2_23 1.54(2) . ?
O_24 C_24 1.474(13) . ?
C_24 C2_24 1.492(18) . ?
C_24 C1_24 1.505(18) . ?
O_25 C_25 1.452(14) . ?
C_25 C1_25 1.50(2) . ?
C_25 C2_25 1.516(19) . ?
O_26 C_26 1.439(13) . ?
C_26 C1_26 1.44(2) . ?
C_26 C2_26 1.52(2) . ?
O_27 CA_27 1.396(15) . ?
CA_27 C1_27 1.45(4) . ?
CA_27 C2_27 1.51(3) . ?
O_28 C_28 1.419(17) . ?
C_28 C2_28 1.50(2) . ?
C_28 C1_28 1.51(2) . ?
O_29 C_29 1.460(18) . ?
C_29 C2_29 1.46(3) . ?
C_29 C1_29 1.51(2) . ?
O_210 C_210 1.444(16) . ?
C_210 C1_210 1.50(2) . ?
C_210 C2_210 1.504(18) . ?
O_211 C_211 1.408(15) . ?
C_211 C2_211 1.47(2) . ?
C_211 C1_211 1.53(2) . ?
O_212 CA_212 1.451(17) . ?
CA_212 C1_212 1.46(3) . ?
CA_212 C2_212 1.53(4) . ?
